data_4068291
loop_
_publ_author_name
'Cruz, Carlos A.'
'Emslie, David J. H.'
'Robertson, Craig M.'
'Harrington, Laura E.'
'Jenkins, Hilary A.'
'Britten, James F.'

_publ_section_title
;
 Cationic Thorium Alkyl Complexes of Rigid NON- and NNN-Donor Ligands:
 \p-Arene Coordination as a Persistent Structural Motif
;
_journal_issue 6
_journal_name_full Organometallics
_journal_page_first 1891
_journal_paper_doi 10.1021/om800624t
_journal_volume 28
_journal_year 2009
_chemical_formula_moiety 'C54 H69 N2 O Th, C24 B F20, C7 H8'
_chemical_formula_sum 'C99 H93 B F20 N2 O Th'
_chemical_formula_weight 1921.55
_chemical_name_systematic
; 
 ? 
;
_space_group_IT_number 15
_symmetry_cell_setting monoclinic
_symmetry_space_group_name_Hall '-C 2yc'
_symmetry_space_group_name_H-M 'C 1 2/c 1'
_atom_sites_solution_hydrogens geom
_atom_sites_solution_primary direct
_atom_sites_solution_secondary difmap
_audit_creation_method SHELXL-97
_cell_angle_alpha 90.00
_cell_angle_beta 121.8730(10)
_cell_angle_gamma 90.00
_cell_formula_units_Z 8
_cell_length_a 47.788(3)
_cell_length_b 15.0800(8)
_cell_length_c 27.0268(15)
_cell_measurement_reflns_used 3378
_cell_measurement_temperature 173(2)
_cell_measurement_theta_max 20.73
_cell_measurement_theta_min 2.46
_cell_volume 16540.0(17)
_computing_cell_refinement 'Bruker APEX2'
_computing_data_collection 'Bruker APEX2'
_computing_data_reduction 'Bruker SAINT'
_computing_molecular_graphics 'Bruker SHELXTL'
_computing_publication_material 'Bruker SHELXTL'
_computing_structure_refinement 'SHELXL-97 (Sheldrick, 1997)'
_computing_structure_solution 'SHELXS-97 (Sheldrick, 1990)'
_diffrn_ambient_temperature 173(2)
_diffrn_measured_fraction_theta_full 0.997
_diffrn_measured_fraction_theta_max 0.997
_diffrn_measurement_device_type 'CCD area detector'
_diffrn_measurement_method 'phi and omega scans'
_diffrn_radiation_monochromator graphite
_diffrn_radiation_source 'fine-focus sealed tube'
_diffrn_radiation_type MoK\a
_diffrn_radiation_wavelength 0.71073
_diffrn_reflns_av_R_equivalents 0.0654
_diffrn_reflns_av_sigmaI/netI 0.0583
_diffrn_reflns_limit_h_max 60
_diffrn_reflns_limit_h_min -62
_diffrn_reflns_limit_k_max 16
_diffrn_reflns_limit_k_min -19
_diffrn_reflns_limit_l_max 35
_diffrn_reflns_limit_l_min -27
_diffrn_reflns_number 89440
_diffrn_reflns_theta_full 27.58
_diffrn_reflns_theta_max 27.58
_diffrn_reflns_theta_min 1.44
_exptl_absorpt_coefficient_mu 1.900
_exptl_absorpt_correction_T_max 1.000
_exptl_absorpt_correction_T_min 0.768
_exptl_absorpt_correction_type numerical
_exptl_absorpt_process_details 'Face correction'
_exptl_crystal_colour colourless
_exptl_crystal_density_diffrn 1.543
_exptl_crystal_density_method 'not measured'
_exptl_crystal_description parallelepiped
_exptl_crystal_F_000 7744
_exptl_crystal_size_max 0.45
_exptl_crystal_size_mid 0.40
_exptl_crystal_size_min 0.05
_platon_squeeze_details ' ?'
_refine_diff_density_max 2.097
_refine_diff_density_min -0.877
_refine_diff_density_rms 0.103
_refine_ls_extinction_method none
_refine_ls_goodness_of_fit_ref 0.981
_refine_ls_hydrogen_treatment constr
_refine_ls_matrix_type full
_refine_ls_number_parameters 991
_refine_ls_number_reflns 19101
_refine_ls_number_restraints 0
_refine_ls_restrained_S_all 0.981
_refine_ls_R_factor_all 0.0636
_refine_ls_R_factor_gt 0.0396
_refine_ls_shift/su_max 0.002
_refine_ls_shift/su_mean 0.000
_refine_ls_structure_factor_coef Fsqd
_refine_ls_weighting_details 'calc w=1/[\s^2^(Fo^2^)+(0.0536P)^2^+0.0000P] where P=(Fo^2^+2Fc^2^)/3'
_refine_ls_weighting_scheme calc
_refine_ls_wR_factor_gt 0.0912
_refine_ls_wR_factor_ref 0.0984
_reflns_number_gt 13734
_reflns_number_total 19101
_reflns_threshold_expression >2sigma(I)
_cod_data_source_file om800624t_si_004.cif
_cod_data_source_block cruz27q
_cod_depositor_comments
;
The following automatic conversions were performed:

'_symmetry_cell_setting' value 'Monoclinic' changed to 'monoclinic'
according to /home/saulius/struct/CIF-dictionaries/cif_core.dic
dictionary named 'cif_core.dic' version 2.4.2 from 2011-04-26.

Automatic conversion script
Id: cif_fix_values 1715 2011-07-08 13:25:40Z adriana 
;
_cod_original_cell_volume 16540.0(16)
_cod_original_sg_symbol_H-M C2/c
_cod_database_code 4068291

loop_
_symmetry_equiv_pos_as_xyz
'x, y, z'
'-x, y, -z+1/2'
'x+1/2, y+1/2, z'
'-x+1/2, y+1/2, -z+1/2'
'-x, -y, -z'
'x, -y, z-1/2'
'-x+1/2, -y+1/2, -z'
'x+1/2, -y+1/2, z-1/2'

loop_
_atom_site_label
_atom_site_type_symbol
_atom_site_fract_x
_atom_site_fract_y
_atom_site_fract_z
_atom_site_U_iso_or_equiv
_atom_site_adp_type
_atom_site_occupancy
_atom_site_symmetry_multiplicity
_atom_site_calc_flag
_atom_site_refinement_flags
Th1 Th 0.104398(3) 0.090534(8) 0.583888(6) 0.02928(5) Uani 1 1 d .
O1 O 0.14805(6) 0.00259(14) 0.66391(10) 0.0286(5) Uani 1 1 d .
N1 N 0.10753(7) -0.05553(18) 0.56065(12) 0.0295(6) Uani 1 1 d .
C1 C 0.19274(10) -0.2015(2) 0.67400(16) 0.0340(8) Uani 1 1 d .
H1A H 0.2121 -0.2338 0.7002 0.041 Uiso 1 1 calc R
C2 C 0.17230(10) -0.2334(2) 0.61784(16) 0.0355(9) Uani 1 1 d .
N2 N 0.12137(8) 0.13912(18) 0.67714(13) 0.0321(7) Uani 1 1 d .
C3 C 0.14383(10) -0.1869(2) 0.57958(16) 0.0338(8) Uani 1 1 d .
H3A H 0.1292 -0.2102 0.5417 0.041 Uiso 1 1 calc R
C4 C 0.13620(9) -0.1072(2) 0.59547(15) 0.0289(8) Uani 1 1 d .
C5 C 0.14973(9) 0.1080(2) 0.72827(16) 0.0298(8) Uani 1 1 d .
C6 C 0.16385(10) 0.1430(2) 0.78400(16) 0.0369(9) Uani 1 1 d .
H6A H 0.1546 0.1946 0.7900 0.044 Uiso 1 1 calc R
C7 C 0.19166(10) 0.1032(2) 0.83182(17) 0.0370(9) Uani 1 1 d .
C8 C 0.20506(10) 0.0287(2) 0.82196(16) 0.0351(8) Uani 1 1 d .
H8A H 0.2240 0.0021 0.8540 0.042 Uiso 1 1 calc R
C9 C 0.20615(9) -0.0934(2) 0.75708(16) 0.0306(8) Uani 1 1 d .
C10 C 0.18583(9) -0.1235(2) 0.69341(15) 0.0293(8) Uani 1 1 d .
C11 C 0.15823(9) -0.0777(2) 0.65185(16) 0.0288(8) Uani 1 1 d .
C12 C 0.16477(9) 0.0328(2) 0.72224(15) 0.0279(7) Uani 1 1 d .
C13 C 0.19164(9) -0.0089(2) 0.76649(15) 0.0304(8) Uani 1 1 d .
C14 C 0.20470(10) -0.1681(2) 0.79519(16) 0.0379(9) Uani 1 1 d .
H14A H 0.1817 -0.1786 0.7833 0.057 Uiso 1 1 calc R
H14B H 0.2174 -0.1503 0.8362 0.057 Uiso 1 1 calc R
H14C H 0.2141 -0.2227 0.7901 0.057 Uiso 1 1 calc R
C15 C 0.24220(10) -0.0766(2) 0.77553(19) 0.0404(9) Uani 1 1 d .
H15A H 0.2430 -0.0293 0.7514 0.061 Uiso 1 1 calc R
H15B H 0.2516 -0.1311 0.7703 0.061 Uiso 1 1 calc R
H15C H 0.2550 -0.0588 0.8166 0.061 Uiso 1 1 calc R
C16 C 0.17945(11) -0.3212(3) 0.59666(18) 0.0453(10) Uani 1 1 d .
C17 C 0.15224(14) -0.3885(3) 0.5839(2) 0.0635(14) Uani 1 1 d .
H17A H 0.1523 -0.4000 0.6197 0.095 Uiso 1 1 calc R
H17B H 0.1563 -0.4440 0.5698 0.095 Uiso 1 1 calc R
H17C H 0.1308 -0.3644 0.5541 0.095 Uiso 1 1 calc R
C18 C 0.21323(13) -0.3607(3) 0.64244(19) 0.0590(13) Uani 1 1 d .
H18A H 0.2137 -0.3727 0.6785 0.088 Uiso 1 1 calc R
H18B H 0.2307 -0.3183 0.6504 0.088 Uiso 1 1 calc R
H18C H 0.2168 -0.4160 0.6275 0.088 Uiso 1 1 calc R
C19 C 0.17953(12) -0.3036(3) 0.54046(18) 0.0533(12) Uani 1 1 d .
H19A H 0.1842 -0.3589 0.5271 0.080 Uiso 1 1 calc R
H19B H 0.1965 -0.2597 0.5484 0.080 Uiso 1 1 calc R
H19C H 0.1579 -0.2808 0.5102 0.080 Uiso 1 1 calc R
C20 C 0.20481(11) 0.1423(3) 0.89281(17) 0.0453(10) Uani 1 1 d .
C21 C 0.17924(13) 0.1274(4) 0.9097(2) 0.0768(16) Uani 1 1 d .
H21A H 0.1875 0.1519 0.9487 0.115 Uiso 1 1 calc R
H21B H 0.1752 0.0637 0.9099 0.115 Uiso 1 1 calc R
H21C H 0.1586 0.1571 0.8815 0.115 Uiso 1 1 calc R
C22 C 0.21166(14) 0.2417(3) 0.8930(2) 0.0739(16) Uani 1 1 d .
H22A H 0.2202 0.2658 0.9321 0.111 Uiso 1 1 calc R
H22B H 0.1912 0.2723 0.8651 0.111 Uiso 1 1 calc R
H22C H 0.2280 0.2505 0.8820 0.111 Uiso 1 1 calc R
C23 C 0.23686(12) 0.0977(3) 0.93891(19) 0.0539(11) Uani 1 1 d .
H23A H 0.2445 0.1244 0.9770 0.081 Uiso 1 1 calc R
H23B H 0.2536 0.1058 0.9289 0.081 Uiso 1 1 calc R
H23C H 0.2330 0.0342 0.9404 0.081 Uiso 1 1 calc R
C24 C 0.07883(9) -0.1081(2) 0.52018(16) 0.0311(8) Uani 1 1 d .
C25 C 0.06571(10) -0.1055(2) 0.45972(16) 0.0357(9) Uani 1 1 d .
C26 C 0.03845(11) -0.1586(3) 0.42391(18) 0.0440(10) Uani 1 1 d .
H26A H 0.0292 -0.1572 0.3830 0.053 Uiso 1 1 calc R
C27 C 0.02443(11) -0.2133(3) 0.4460(2) 0.0506(11) Uani 1 1 d .
H27A H 0.0059 -0.2489 0.4206 0.061 Uiso 1 1 calc R
C28 C 0.03771(11) -0.2155(3) 0.50492(19) 0.0463(10) Uani 1 1 d .
H28A H 0.0284 -0.2539 0.5202 0.056 Uiso 1 1 calc R
C29 C 0.06435(10) -0.1634(2) 0.54273(16) 0.0354(8) Uani 1 1 d .
C30 C 0.08106(10) -0.0493(3) 0.43351(16) 0.0404(9) Uani 1 1 d .
H30A H 0.0893 0.0065 0.4569 0.049 Uiso 1 1 calc R
C31 C 0.05663(13) -0.0225(3) 0.36970(18) 0.0588(13) Uani 1 1 d .
H31A H 0.0375 0.0066 0.3667 0.088 Uiso 1 1 calc R
H31B H 0.0495 -0.0756 0.3450 0.088 Uiso 1 1 calc R
H31C H 0.0674 0.0185 0.3568 0.088 Uiso 1 1 calc R
C32 C 0.11041(13) -0.0943(3) 0.4365(2) 0.0549(12) Uani 1 1 d .
H32A H 0.1263 -0.1119 0.4769 0.082 Uiso 1 1 calc R
H32B H 0.1209 -0.0531 0.4231 0.082 Uiso 1 1 calc R
H32C H 0.1029 -0.1471 0.4116 0.082 Uiso 1 1 calc R
C33 C 0.07724(11) -0.1684(3) 0.60805(18) 0.0467(10) Uani 1 1 d .
H33A H 0.0938 -0.1200 0.6281 0.056 Uiso 1 1 calc R
C34 C 0.09432(14) -0.2578(3) 0.6352(2) 0.0749(16) Uani 1 1 d .
H34A H 0.1122 -0.2675 0.6280 0.112 Uiso 1 1 calc R
H34B H 0.0782 -0.3060 0.6175 0.112 Uiso 1 1 calc R
H34C H 0.1034 -0.2566 0.6773 0.112 Uiso 1 1 calc R
C35 C 0.04941(12) -0.1542(3) 0.6197(2) 0.0601(13) Uani 1 1 d .
H35A H 0.0385 -0.0975 0.6029 0.090 Uiso 1 1 calc R
H35B H 0.0586 -0.1536 0.6618 0.090 Uiso 1 1 calc R
H35C H 0.0333 -0.2024 0.6018 0.090 Uiso 1 1 calc R
C36 C 0.10116(10) 0.1990(2) 0.68804(16) 0.0357(9) Uani 1 1 d .
C37 C 0.07858(11) 0.1634(3) 0.70146(18) 0.0452(10) Uani 1 1 d .
C38 C 0.06013(13) 0.2226(3) 0.7122(2) 0.0720(15) Uani 1 1 d .
H38A H 0.0447 0.2003 0.7211 0.086 Uiso 1 1 calc R
C39 C 0.06377(15) 0.3127(4) 0.7104(3) 0.0810(18) Uani 1 1 d .
H39A H 0.0511 0.3517 0.7186 0.097 Uiso 1 1 calc R
C40 C 0.08517(14) 0.3465(3) 0.6970(2) 0.0649(14) Uani 1 1 d .
H40A H 0.0870 0.4090 0.6950 0.078 Uiso 1 1 calc R
C41 C 0.10465(11) 0.2912(2) 0.68599(18) 0.0459(10) Uani 1 1 d .
C42 C 0.07443(11) 0.0633(3) 0.70622(19) 0.0484(11) Uani 1 1 d .
H42A H 0.0811 0.0314 0.6815 0.058 Uiso 1 1 calc R
C43 C 0.03894(12) 0.0379(3) 0.6854(2) 0.0620(13) Uani 1 1 d .
H43A H 0.0243 0.0577 0.6450 0.093 Uiso 1 1 calc R
H43B H 0.0324 0.0663 0.7103 0.093 Uiso 1 1 calc R
H43C H 0.0373 -0.0267 0.6874 0.093 Uiso 1 1 calc R
C44 C 0.09683(13) 0.0312(4) 0.7699(2) 0.0730(15) Uani 1 1 d .
H44A H 0.0937 -0.0327 0.7720 0.110 Uiso 1 1 calc R
H44B H 0.0910 0.0627 0.7949 0.110 Uiso 1 1 calc R
H44C H 0.1199 0.0431 0.7832 0.110 Uiso 1 1 calc R
C45 C 0.13079(14) 0.3327(3) 0.6765(2) 0.0616(14) Uani 1 1 d .
H45A H 0.1396 0.2843 0.6632 0.074 Uiso 1 1 calc R
C46 C 0.15952(14) 0.3713(4) 0.7314(3) 0.0832(17) Uani 1 1 d .
H46A H 0.1754 0.3966 0.7229 0.125 Uiso 1 1 calc R
H46B H 0.1702 0.3245 0.7608 0.125 Uiso 1 1 calc R
H46C H 0.1516 0.4178 0.7464 0.125 Uiso 1 1 calc R
C47 C 0.1173(2) 0.4039(4) 0.6301(3) 0.111(3) Uani 1 1 d .
H47A H 0.1351 0.4277 0.6263 0.167 Uiso 1 1 calc R
H47B H 0.1077 0.4517 0.6411 0.167 Uiso 1 1 calc R
H47C H 0.1002 0.3784 0.5928 0.167 Uiso 1 1 calc R
C48 C 0.04511(10) 0.0832(2) 0.55064(18) 0.0414(9) Uani 1 1 d .
H48A H 0.0342 0.0264 0.5321 0.050 Uiso 1 1 calc R
H48B H 0.0399 0.1027 0.5798 0.050 Uiso 1 1 calc R
C49 C 0.04205(10) 0.1520(2) 0.51015(17) 0.0386(9) Uani 1 1 d .
C50 C 0.04610(11) 0.2417(3) 0.5252(2) 0.0536(11) Uani 1 1 d .
H50A H 0.0484 0.2592 0.5609 0.064 Uiso 1 1 calc R
C51 C 0.04690(13) 0.3066(3) 0.4888(2) 0.0706(15) Uani 1 1 d .
H51A H 0.0492 0.3674 0.4995 0.085 Uiso 1 1 calc R
C52 C 0.04435(13) 0.2819(3) 0.4373(2) 0.0677(14) Uani 1 1 d .
H52A H 0.0440 0.3258 0.4118 0.081 Uiso 1 1 calc R
C53 C 0.04232(12) 0.1936(3) 0.4231(2) 0.0614(13) Uani 1 1 d .
H53A H 0.0419 0.1760 0.3890 0.074 Uiso 1 1 calc R
C54 C 0.04091(11) 0.1302(3) 0.45899(18) 0.0469(10) Uani 1 1 d .
H54A H 0.0391 0.0695 0.4482 0.056 Uiso 1 1 calc R
C55 C 0.13172(16) 0.1465(5) 0.5085(2) 0.086(2) Uani 1 1 d .
H55A H 0.1171 0.1435 0.4651 0.103 Uiso 1 1 calc R
C56 C 0.13352(14) 0.2247(4) 0.5368(3) 0.083(2) Uani 1 1 d .
H56A H 0.1202 0.2773 0.5138 0.100 Uiso 1 1 calc R
C57 C 0.15888(15) 0.2349(3) 0.5955(3) 0.0674(15) Uani 1 1 d .
H57A H 0.1606 0.2886 0.6153 0.081 Uiso 1 1 calc R
C58 C 0.18146(11) 0.1672(3) 0.62483(19) 0.0472(11) Uani 1 1 d .
C59 C 0.17785(12) 0.0906(3) 0.5944(2) 0.0531(12) Uani 1 1 d .
H59A H 0.1927 0.0429 0.6138 0.064 Uiso 1 1 calc R
C60 C 0.15347(15) 0.0810(4) 0.5370(3) 0.0662(15) Uani 1 1 d .
H60A H 0.1519 0.0274 0.5172 0.079 Uiso 1 1 calc R
C61 C 0.20963(14) 0.1789(4) 0.6868(2) 0.0796(17) Uani 1 1 d .
H61A H 0.2229 0.1246 0.7000 0.119 Uiso 1 1 calc R
H61B H 0.2009 0.1910 0.7118 0.119 Uiso 1 1 calc R
H61C H 0.2234 0.2287 0.6890 0.119 Uiso 1 1 calc R
F1 F 0.20069(6) 0.51166(16) 0.44412(10) 0.0522(6) Uani 1 1 d .
B1 B 0.14602(13) 0.3937(3) 0.37909(19) 0.0376(11) Uani 1 1 d .
F2 F 0.24698(7) 0.5590(2) 0.42229(13) 0.0718(8) Uani 1 1 d .
F3 F 0.24392(8) 0.5017(2) 0.32462(13) 0.0851(10) Uani 1 1 d .
F4 F 0.19389(9) 0.39211(19) 0.24931(13) 0.0818(10) Uani 1 1 d .
F5 F 0.14854(7) 0.34031(16) 0.27125(11) 0.0617(7) Uani 1 1 d .
F6 F 0.17644(7) 0.43020(16) 0.51117(10) 0.0525(6) Uani 1 1 d .
F7 F 0.21892(7) 0.3278(2) 0.59625(11) 0.0729(8) Uani 1 1 d .
F8 F 0.23994(8) 0.1738(2) 0.57485(14) 0.0958(11) Uani 1 1 d .
F9 F 0.21589(10) 0.1241(2) 0.46177(16) 0.1034(12) Uani 1 1 d .
F10 F 0.17146(8) 0.22465(16) 0.37386(11) 0.0720(9) Uani 1 1 d .
F11 F 0.11088(6) 0.37941(15) 0.43884(11) 0.0503(6) Uani 1 1 d .
F12 F 0.08218(8) 0.50629(18) 0.46422(14) 0.0782(9) Uani 1 1 d .
F13 F 0.08286(9) 0.67751(18) 0.43145(16) 0.0929(11) Uani 1 1 d .
F14 F 0.11239(8) 0.71620(15) 0.37093(14) 0.0728(8) Uani 1 1 d .
F15 F 0.14266(7) 0.59242(13) 0.34799(11) 0.0496(6) Uani 1 1 d .
F16 F 0.10198(6) 0.45920(14) 0.26285(10) 0.0540(6) Uani 1 1 d .
F17 F 0.04465(8) 0.39291(19) 0.18006(12) 0.0752(9) Uani 1 1 d .
F18 F 0.02058(8) 0.2418(2) 0.19970(12) 0.0780(9) Uani 1 1 d .
F19 F 0.05669(8) 0.15652(16) 0.30295(12) 0.0737(8) Uani 1 1 d .
F20 F 0.11485(7) 0.21767(15) 0.38530(10) 0.0593(7) Uani 1 1 d .
C62 C 0.17140(11) 0.4252(2) 0.35844(17) 0.0414(10) Uani 1 1 d .
C63 C 0.19776(11) 0.4803(3) 0.39473(18) 0.0434(10) Uani 1 1 d .
C64 C 0.22204(12) 0.5069(3) 0.3846(2) 0.0536(11) Uani 1 1 d .
C65 C 0.22016(13) 0.4767(3) 0.3349(2) 0.0568(13) Uani 1 1 d .
C66 C 0.19588(14) 0.4215(3) 0.2986(2) 0.0564(14) Uani 1 1 d .
C67 C 0.17173(13) 0.3963(3) 0.30983(19) 0.0486(11) Uani 1 1 d .
C68 C 0.17034(11) 0.3317(2) 0.43659(17) 0.0411(10) Uani 1 1 d .
C69 C 0.18450(11) 0.3539(3) 0.49516(18) 0.0443(10) Uani 1 1 d .
C70 C 0.20693(11) 0.3013(3) 0.54081(19) 0.0524(11) Uani 1 1 d .
C71 C 0.21774(12) 0.2237(3) 0.5302(2) 0.0626(13) Uani 1 1 d .
C72 C 0.20548(14) 0.1992(3) 0.4735(2) 0.0654(14) Uani 1 1 d .
C73 C 0.18252(13) 0.2524(3) 0.42861(19) 0.0540(12) Uani 1 1 d .
C74 C 0.12975(10) 0.4783(2) 0.39420(16) 0.0347(8) Uani 1 1 d .
C75 C 0.11265(11) 0.4628(2) 0.42209(18) 0.0421(10) Uani 1 1 d .
C76 C 0.09738(12) 0.5277(3) 0.4353(2) 0.0525(12) Uani 1 1 d .
C77 C 0.09770(13) 0.6135(3) 0.4187(2) 0.0588(13) Uani 1 1 d .
C78 C 0.11264(12) 0.6321(2) 0.3893(2) 0.0510(11) Uani 1 1 d .
C79 C 0.12849(11) 0.5659(2) 0.37744(18) 0.0409(9) Uani 1 1 d .
C80 C 0.11252(11) 0.3421(2) 0.32828(16) 0.0402(10) Uani 1 1 d .
C81 C 0.09258(12) 0.3817(3) 0.27471(18) 0.0446(10) Uani 1 1 d .
C82 C 0.06236(13) 0.3498(3) 0.23125(19) 0.0555(12) Uani 1 1 d .
C83 C 0.05023(12) 0.2730(3) 0.2406(2) 0.0556(12) Uani 1 1 d .
C84 C 0.06883(13) 0.2307(3) 0.2929(2) 0.0541(12) Uani 1 1 d .
C85 C 0.09902(12) 0.2650(3) 0.33510(17) 0.0467(11) Uani 1 1 d .

loop_
_atom_site_aniso_label
_atom_site_aniso_U_11
_atom_site_aniso_U_22
_atom_site_aniso_U_33
_atom_site_aniso_U_23
_atom_site_aniso_U_13
_atom_site_aniso_U_12
Th1 0.03142(8) 0.02837(7) 0.02734(8) 0.00364(6) 0.01503(6) 0.00515(6)
O1 0.0316(14) 0.0293(11) 0.0235(13) 0.0008(10) 0.0135(12) 0.0051(10)
N1 0.0272(17) 0.0320(14) 0.0252(16) 0.0005(13) 0.0111(15) 0.0027(13)
C1 0.036(2) 0.0351(18) 0.032(2) 0.0104(16) 0.0187(19) 0.0145(16)
C2 0.043(2) 0.0342(18) 0.034(2) 0.0050(16) 0.024(2) 0.0108(17)
N2 0.0308(18) 0.0290(14) 0.0315(17) -0.0015(13) 0.0131(15) 0.0053(13)
C3 0.040(2) 0.0350(18) 0.029(2) 0.0020(15) 0.0199(19) 0.0063(16)
C4 0.032(2) 0.0303(17) 0.0268(19) 0.0051(14) 0.0168(18) 0.0050(14)
C5 0.025(2) 0.0336(18) 0.028(2) 0.0001(15) 0.0127(17) -0.0019(15)
C6 0.037(2) 0.0347(19) 0.034(2) -0.0052(16) 0.016(2) -0.0014(17)
C7 0.037(2) 0.040(2) 0.030(2) -0.0036(16) 0.0146(19) -0.0049(17)
C8 0.033(2) 0.0370(18) 0.030(2) 0.0037(16) 0.0127(19) 0.0024(16)
C9 0.030(2) 0.0306(16) 0.0296(19) 0.0064(15) 0.0145(17) 0.0028(15)
C10 0.032(2) 0.0284(15) 0.029(2) 0.0037(15) 0.0175(18) 0.0021(15)
C11 0.034(2) 0.0250(16) 0.0302(19) 0.0032(14) 0.0192(18) 0.0070(14)
C12 0.030(2) 0.0297(16) 0.0245(19) -0.0023(14) 0.0147(17) 0.0000(15)
C13 0.032(2) 0.0320(17) 0.028(2) 0.0018(15) 0.0167(18) -0.0022(15)
C14 0.046(3) 0.0340(18) 0.030(2) 0.0093(16) 0.018(2) 0.0009(17)
C15 0.033(2) 0.043(2) 0.045(2) 0.0054(18) 0.020(2) 0.0044(17)
C16 0.061(3) 0.042(2) 0.036(2) 0.0045(18) 0.028(2) 0.020(2)
C17 0.091(4) 0.041(2) 0.071(4) -0.009(2) 0.051(3) 0.004(2)
C18 0.081(4) 0.057(3) 0.045(3) 0.014(2) 0.037(3) 0.042(3)
C19 0.070(3) 0.057(2) 0.042(3) 0.009(2) 0.037(3) 0.028(2)
C20 0.045(3) 0.055(2) 0.028(2) -0.0129(18) 0.013(2) -0.002(2)
C21 0.057(4) 0.133(5) 0.041(3) -0.024(3) 0.027(3) 0.000(3)
C22 0.086(4) 0.053(3) 0.042(3) -0.019(2) 0.006(3) 0.000(3)
C23 0.049(3) 0.067(3) 0.031(2) -0.010(2) 0.012(2) -0.002(2)
C24 0.034(2) 0.0294(17) 0.029(2) 0.0016(14) 0.0158(18) 0.0093(15)
C25 0.041(2) 0.0341(19) 0.030(2) -0.0008(15) 0.0172(19) 0.0108(16)
C26 0.045(3) 0.044(2) 0.029(2) -0.0053(18) 0.010(2) 0.0083(19)
C27 0.045(3) 0.047(2) 0.051(3) -0.010(2) 0.019(2) -0.002(2)
C28 0.043(3) 0.041(2) 0.048(3) 0.0031(19) 0.020(2) 0.0011(19)
C29 0.035(2) 0.0347(18) 0.033(2) 0.0037(16) 0.0159(19) 0.0024(16)
C30 0.051(3) 0.042(2) 0.032(2) 0.0017(17) 0.024(2) 0.0085(19)
C31 0.077(4) 0.058(3) 0.043(3) 0.015(2) 0.033(3) 0.015(2)
C32 0.070(3) 0.050(2) 0.060(3) 0.010(2) 0.045(3) 0.013(2)
C33 0.047(3) 0.060(3) 0.036(2) 0.0049(19) 0.023(2) -0.003(2)
C34 0.068(4) 0.095(4) 0.065(3) 0.050(3) 0.037(3) 0.028(3)
C35 0.064(3) 0.073(3) 0.060(3) 0.006(2) 0.045(3) 0.002(3)
C36 0.031(2) 0.0359(18) 0.029(2) -0.0046(15) 0.0085(18) 0.0079(16)
C37 0.039(3) 0.053(2) 0.044(3) -0.011(2) 0.023(2) 0.003(2)
C38 0.054(3) 0.075(3) 0.098(4) -0.028(3) 0.047(3) 0.002(3)
C39 0.069(4) 0.070(3) 0.111(5) -0.028(3) 0.052(4) 0.013(3)
C40 0.068(4) 0.044(2) 0.072(4) -0.014(2) 0.030(3) 0.014(2)
C41 0.051(3) 0.036(2) 0.037(2) -0.0092(17) 0.014(2) 0.0007(19)
C42 0.045(3) 0.055(2) 0.050(3) -0.001(2) 0.029(2) -0.001(2)
C43 0.055(3) 0.069(3) 0.071(3) -0.008(3) 0.039(3) -0.006(3)
C44 0.061(4) 0.093(4) 0.062(4) 0.020(3) 0.030(3) -0.009(3)
C45 0.096(4) 0.032(2) 0.062(3) -0.008(2) 0.045(3) -0.001(2)
C46 0.060(4) 0.091(4) 0.083(4) 0.009(3) 0.027(4) -0.013(3)
C47 0.143(7) 0.076(4) 0.077(5) 0.013(3) 0.032(5) -0.038(4)
C48 0.035(2) 0.047(2) 0.041(2) 0.0015(18) 0.019(2) 0.0065(18)
C49 0.029(2) 0.040(2) 0.037(2) 0.0035(17) 0.0112(19) 0.0097(17)
C50 0.050(3) 0.048(2) 0.047(3) -0.001(2) 0.014(2) 0.008(2)
C51 0.066(4) 0.042(2) 0.071(4) 0.006(2) 0.014(3) 0.002(2)
C52 0.057(3) 0.066(3) 0.065(4) 0.033(3) 0.022(3) 0.014(3)
C53 0.057(3) 0.076(3) 0.049(3) 0.021(2) 0.026(3) 0.022(3)
C54 0.047(3) 0.049(2) 0.039(2) 0.0076(19) 0.019(2) 0.017(2)
C55 0.071(4) 0.138(6) 0.046(3) 0.023(4) 0.028(3) -0.036(4)
C56 0.050(4) 0.092(4) 0.108(5) 0.068(4) 0.041(4) 0.014(3)
C57 0.086(4) 0.047(3) 0.106(5) 0.006(3) 0.076(4) -0.004(3)
C58 0.048(3) 0.050(2) 0.045(3) 0.004(2) 0.026(2) -0.014(2)
C59 0.041(3) 0.050(2) 0.075(4) 0.011(2) 0.035(3) -0.002(2)
C60 0.066(4) 0.083(4) 0.064(4) -0.015(3) 0.044(3) -0.025(3)
C61 0.074(4) 0.099(4) 0.057(4) -0.001(3) 0.029(3) -0.041(3)
F1 0.0535(16) 0.0668(15) 0.0435(14) -0.0125(12) 0.0305(14) -0.0076(13)
B1 0.053(3) 0.033(2) 0.030(2) 0.0017(17) 0.024(2) 0.0075(19)
F2 0.061(2) 0.091(2) 0.074(2) 0.0056(17) 0.0431(18) -0.0040(17)
F3 0.085(2) 0.118(2) 0.088(2) 0.0332(19) 0.071(2) 0.0293(19)
F4 0.127(3) 0.093(2) 0.0605(19) 0.0140(15) 0.073(2) 0.0358(19)
F5 0.093(2) 0.0588(15) 0.0390(15) -0.0056(12) 0.0384(16) 0.0146(15)
F6 0.0610(17) 0.0627(15) 0.0331(13) -0.0089(11) 0.0244(13) 0.0031(12)
F7 0.0610(19) 0.105(2) 0.0290(14) 0.0073(14) 0.0077(14) -0.0163(16)
F8 0.079(2) 0.101(2) 0.073(2) 0.0481(19) 0.0170(19) 0.0338(19)
F9 0.133(3) 0.0733(19) 0.109(3) 0.0316(19) 0.068(3) 0.068(2)
F10 0.122(3) 0.0524(14) 0.0521(17) 0.0058(12) 0.0531(18) 0.0393(16)
F11 0.0632(18) 0.0443(12) 0.0551(16) 0.0020(11) 0.0392(15) 0.0005(12)
F12 0.095(2) 0.0731(18) 0.111(3) -0.0074(17) 0.085(2) 0.0016(16)
F13 0.116(3) 0.0577(16) 0.156(3) -0.0167(18) 0.107(3) 0.0142(17)
F14 0.093(2) 0.0306(12) 0.113(3) -0.0030(13) 0.067(2) 0.0079(13)
F15 0.0681(18) 0.0349(11) 0.0597(16) 0.0047(10) 0.0433(15) 0.0041(11)
F16 0.0664(18) 0.0429(13) 0.0455(15) 0.0149(11) 0.0245(14) 0.0043(12)
F17 0.068(2) 0.097(2) 0.0357(15) 0.0235(14) 0.0103(15) 0.0036(16)
F18 0.075(2) 0.091(2) 0.0483(17) -0.0110(15) 0.0188(17) -0.0249(17)
F19 0.101(2) 0.0528(15) 0.0650(19) -0.0015(13) 0.0425(19) -0.0222(15)
F20 0.089(2) 0.0418(12) 0.0391(14) 0.0129(11) 0.0287(15) 0.0027(13)
C62 0.056(3) 0.040(2) 0.033(2) 0.0099(17) 0.027(2) 0.0201(19)
C63 0.050(3) 0.051(2) 0.036(2) 0.0058(19) 0.027(2) 0.014(2)
C64 0.054(3) 0.061(3) 0.050(3) 0.012(2) 0.030(3) 0.013(2)
C65 0.064(3) 0.067(3) 0.061(3) 0.024(3) 0.048(3) 0.028(3)
C66 0.085(4) 0.057(3) 0.048(3) 0.020(2) 0.049(3) 0.035(3)
C67 0.068(3) 0.045(2) 0.039(2) 0.0060(19) 0.033(3) 0.019(2)
C68 0.049(3) 0.043(2) 0.033(2) 0.0038(17) 0.023(2) 0.0141(19)
C69 0.044(3) 0.053(2) 0.038(2) 0.0017(19) 0.023(2) 0.003(2)
C70 0.042(3) 0.075(3) 0.031(2) 0.011(2) 0.013(2) -0.002(2)
C71 0.050(3) 0.070(3) 0.052(3) 0.027(3) 0.017(3) 0.018(3)
C72 0.077(4) 0.058(3) 0.067(4) 0.023(3) 0.041(3) 0.031(3)
C73 0.072(3) 0.051(2) 0.042(3) 0.009(2) 0.032(3) 0.019(2)
C74 0.038(2) 0.0342(18) 0.030(2) -0.0030(15) 0.0164(19) 0.0030(16)
C75 0.047(3) 0.039(2) 0.041(2) -0.0013(18) 0.023(2) 0.0002(18)
C76 0.052(3) 0.055(3) 0.067(3) -0.010(2) 0.043(3) -0.004(2)
C77 0.061(3) 0.041(2) 0.088(4) -0.014(2) 0.049(3) 0.005(2)
C78 0.057(3) 0.0292(19) 0.070(3) -0.007(2) 0.037(3) -0.0002(19)
C79 0.043(3) 0.0371(19) 0.044(2) -0.0065(17) 0.024(2) 0.0017(18)
C80 0.060(3) 0.0299(18) 0.028(2) -0.0015(16) 0.022(2) 0.0036(18)
C81 0.058(3) 0.0376(19) 0.036(2) 0.0047(18) 0.023(2) 0.004(2)
C82 0.068(4) 0.058(3) 0.031(2) 0.008(2) 0.020(3) 0.003(2)
C83 0.060(3) 0.059(3) 0.037(3) -0.012(2) 0.019(3) -0.015(2)
C84 0.078(4) 0.039(2) 0.045(3) -0.001(2) 0.033(3) -0.008(2)
C85 0.070(3) 0.038(2) 0.029(2) 0.0039(18) 0.025(2) 0.004(2)

loop_
_atom_type_symbol
_atom_type_description
_atom_type_scat_dispersion_real
_atom_type_scat_dispersion_imag
_atom_type_scat_source
C C 0.0033 0.0016 'International Tables Vol C Tables 4.2.6.8 and 6.1.1.4'
H H 0.0000 0.0000 'International Tables Vol C Tables 4.2.6.8 and 6.1.1.4'
B B 0.0013 0.0007 'International Tables Vol C Tables 4.2.6.8 and 6.1.1.4'
N N 0.0061 0.0033 'International Tables Vol C Tables 4.2.6.8 and 6.1.1.4'
O O 0.0106 0.0060 'International Tables Vol C Tables 4.2.6.8 and 6.1.1.4'
F F 0.0171 0.0103 'International Tables Vol C Tables 4.2.6.8 and 6.1.1.4'
Th Th -7.2400 8.8979 'International Tables Vol C Tables 4.2.6.8 and 6.1.1.4'

loop_
_geom_angle_atom_site_label_1
_geom_angle_atom_site_label_2
_geom_angle_atom_site_label_3
_geom_angle
N1 Th1 N2 123.98(10)
N1 Th1 O1 65.08(9)
N2 Th1 O1 64.31(8)
N1 Th1 C48 94.82(11)
N2 Th1 C48 94.87(12)
O1 Th1 C48 124.85(10)
N1 Th1 C49 109.09(11)
N2 Th1 C49 107.87(11)
O1 Th1 C49 156.91(10)
C48 Th1 C49 32.08(12)
N1 Th1 C55 88.31(17)
N2 Th1 C55 127.46(15)
O1 Th1 C55 105.83(15)
C48 Th1 C55 125.29(15)
C49 Th1 C55 96.03(16)
N1 Th1 C56 113.81(16)
N2 Th1 C56 105.42(18)
O1 Th1 C56 111.06(12)
C48 Th1 C56 123.87(13)
C49 Th1 C56 91.85(13)
C55 Th1 C56 25.99(16)
C11 O1 C12 118.3(3)
C11 O1 Th1 119.88(19)
C12 O1 Th1 121.69(18)
C4 N1 C24 113.4(3)
C4 N1 Th1 121.4(2)
C24 N1 Th1 123.4(2)
C2 C1 C10 122.2(3)
C2 C1 H1A 118.9
C10 C1 H1A 118.9
C1 C2 C3 119.2(3)
C1 C2 C16 122.3(3)
C3 C2 C16 118.5(3)
C5 N2 C36 113.8(3)
C5 N2 Th1 124.3(2)
C36 N2 Th1 121.6(2)
C2 C3 C4 121.4(4)
C2 C3 H3A 119.3
C4 C3 H3A 119.3
C3 C4 C11 116.4(3)
C3 C4 N1 126.2(3)
C11 C4 N1 117.4(3)
C6 C5 C12 116.7(3)
C6 C5 N2 127.0(3)
C12 C5 N2 116.3(3)
C5 C6 C7 121.1(3)
C5 C6 H6A 119.5
C7 C6 H6A 119.5
C8 C7 C6 118.5(3)
C8 C7 C20 123.2(4)
C6 C7 C20 118.3(3)
C7 C8 C13 122.4(4)
C7 C8 H8A 118.8
C13 C8 H8A 118.8
C10 C9 C13 111.0(3)
C10 C9 C15 110.4(3)
C13 C9 C15 109.6(3)
C10 C9 C14 107.8(3)
C13 C9 C14 108.1(3)
C15 C9 C14 109.8(3)
C11 C10 C1 115.4(3)
C11 C10 C9 122.1(3)
C1 C10 C9 122.4(3)
C10 C11 C4 125.2(3)
C10 C11 O1 122.7(3)
C4 C11 O1 112.0(3)
C13 C12 C5 125.2(3)
C13 C12 O1 123.1(3)
C5 C12 O1 111.6(3)
C12 C13 C8 116.1(3)
C12 C13 C9 122.5(3)
C8 C13 C9 121.4(3)
C9 C14 H14A 109.5
C9 C14 H14B 109.5
H14A C14 H14B 109.5
C9 C14 H14C 109.5
H14A C14 H14C 109.5
H14B C14 H14C 109.5
C9 C15 H15A 109.5
C9 C15 H15B 109.5
H15A C15 H15B 109.5
C9 C15 H15C 109.5
H15A C15 H15C 109.5
H15B C15 H15C 109.5
C17 C16 C18 109.1(4)
C17 C16 C19 109.5(4)
C18 C16 C19 108.1(3)
C17 C16 C2 108.7(3)
C18 C16 C2 112.0(3)
C19 C16 C2 109.4(3)
C16 C17 H17A 109.5
C16 C17 H17B 109.5
H17A C17 H17B 109.5
C16 C17 H17C 109.5
H17A C17 H17C 109.5
H17B C17 H17C 109.5
C16 C18 H18A 109.5
C16 C18 H18B 109.5
H18A C18 H18B 109.5
C16 C18 H18C 109.5
H18A C18 H18C 109.5
H18B C18 H18C 109.5
C16 C19 H19A 109.5
C16 C19 H19B 109.5
H19A C19 H19B 109.5
C16 C19 H19C 109.5
H19A C19 H19C 109.5
H19B C19 H19C 109.5
C23 C20 C21 107.8(4)
C23 C20 C22 107.9(4)
C21 C20 C22 110.1(4)
C23 C20 C7 111.8(3)
C21 C20 C7 109.0(4)
C22 C20 C7 110.1(3)
C20 C21 H21A 109.5
C20 C21 H21B 109.5
H21A C21 H21B 109.5
C20 C21 H21C 109.5
H21A C21 H21C 109.5
H21B C21 H21C 109.5
C20 C22 H22A 109.5
C20 C22 H22B 109.5
H22A C22 H22B 109.5
C20 C22 H22C 109.5
H22A C22 H22C 109.5
H22B C22 H22C 109.5
C20 C23 H23A 109.5
C20 C23 H23B 109.5
H23A C23 H23B 109.5
C20 C23 H23C 109.5
H23A C23 H23C 109.5
H23B C23 H23C 109.5
C25 C24 C29 119.9(4)
C25 C24 N1 121.5(3)
C29 C24 N1 118.6(3)
C26 C25 C24 118.0(4)
C26 C25 C30 120.1(3)
C24 C25 C30 121.9(4)
C27 C26 C25 122.2(4)
C27 C26 H26A 118.9
C25 C26 H26A 118.9
C28 C27 C26 119.0(4)
C28 C27 H27A 120.5
C26 C27 H27A 120.5
C27 C28 C29 121.8(4)
C27 C28 H28A 119.1
C29 C28 H28A 119.1
C28 C29 C24 119.2(4)
C28 C29 C33 118.4(3)
C24 C29 C33 122.4(3)
C25 C30 C32 112.6(3)
C25 C30 C31 113.7(4)
C32 C30 C31 108.0(3)
C25 C30 H30A 107.4
C32 C30 H30A 107.4
C31 C30 H30A 107.4
C30 C31 H31A 109.5
C30 C31 H31B 109.5
H31A C31 H31B 109.5
C30 C31 H31C 109.5
H31A C31 H31C 109.5
H31B C31 H31C 109.5
C30 C32 H32A 109.5
C30 C32 H32B 109.5
H32A C32 H32B 109.5
C30 C32 H32C 109.5
H32A C32 H32C 109.5
H32B C32 H32C 109.5
C29 C33 C35 111.4(4)
C29 C33 C34 112.3(4)
C35 C33 C34 108.8(3)
C29 C33 H33A 108.1
C35 C33 H33A 108.1
C34 C33 H33A 108.1
C33 C34 H34A 109.5
C33 C34 H34B 109.5
H34A C34 H34B 109.5
C33 C34 H34C 109.5
H34A C34 H34C 109.5
H34B C34 H34C 109.5
C33 C35 H35A 109.5
C33 C35 H35B 109.5
H35A C35 H35B 109.5
C33 C35 H35C 109.5
H35A C35 H35C 109.5
H35B C35 H35C 109.5
C41 C36 C37 120.6(3)
C41 C36 N2 119.9(4)
C37 C36 N2 119.5(3)
C38 C37 C36 117.7(4)
C38 C37 C42 119.3(4)
C36 C37 C42 123.0(3)
C39 C38 C37 121.4(5)
C39 C38 H38A 119.3
C37 C38 H38A 119.3
C40 C39 C38 120.7(5)
C40 C39 H39A 119.6
C38 C39 H39A 119.6
C39 C40 C41 121.1(4)
C39 C40 H40A 119.5
C41 C40 H40A 119.5
C40 C41 C36 118.5(4)
C40 C41 C45 119.0(4)
C36 C41 C45 122.3(4)
C43 C42 C37 112.5(4)
C43 C42 C44 108.2(4)
C37 C42 C44 110.9(4)
C43 C42 H42A 108.4
C37 C42 H42A 108.4
C44 C42 H42A 108.4
C42 C43 H43A 109.5
C42 C43 H43B 109.5
H43A C43 H43B 109.5
C42 C43 H43C 109.5
H43A C43 H43C 109.5
H43B C43 H43C 109.5
C42 C44 H44A 109.5
C42 C44 H44B 109.5
H44A C44 H44B 109.5
C42 C44 H44C 109.5
H44A C44 H44C 109.5
H44B C44 H44C 109.5
C46 C45 C47 108.1(4)
C46 C45 C41 113.0(4)
C47 C45 C41 113.6(5)
C46 C45 H45A 107.3
C47 C45 H45A 107.3
C41 C45 H45A 107.3
C45 C46 H46A 109.5
C45 C46 H46B 109.5
H46A C46 H46B 109.5
C45 C46 H46C 109.5
H46A C46 H46C 109.5
H46B C46 H46C 109.5
C45 C47 H47A 109.5
C45 C47 H47B 109.5
H47A C47 H47B 109.5
C45 C47 H47C 109.5
H47A C47 H47C 109.5
H47B C47 H47C 109.5
C49 C48 Th1 83.3(2)
C49 C48 H48A 114.8
Th1 C48 H48A 114.8
C49 C48 H48B 114.8
Th1 C48 H48B 114.8
H48A C48 H48B 111.8
C54 C49 C50 116.4(4)
C54 C49 C48 120.8(3)
C50 C49 C48 121.8(4)
C54 C49 Th1 95.7(2)
C50 C49 Th1 100.7(3)
C48 C49 Th1 64.7(2)
C49 C50 C51 121.5(4)
C49 C50 H50A 119.2
C51 C50 H50A 119.2
C52 C51 C50 119.8(4)
C52 C51 H51A 120.1
C50 C51 H51A 120.1
C53 C52 C51 119.8(4)
C53 C52 H52A 120.1
C51 C52 H52A 120.1
C52 C53 C54 119.7(5)
C52 C53 H53A 120.2
C54 C53 H53A 120.2
C53 C54 C49 122.6(4)
C53 C54 H54A 118.7
C49 C54 H54A 118.7
C60 C55 C56 120.4(6)
C60 C55 Th1 83.5(3)
C56 C55 Th1 77.9(3)
C60 C55 H55A 119.3
C56 C55 H55A 119.3
Th1 C55 H55A 119.3
C55 C56 C57 118.8(5)
C55 C56 Th1 76.1(3)
C57 C56 Th1 85.0(3)
C55 C56 H56A 119.9
C57 C56 H56A 119.9
Th1 C56 H56A 119.9
C58 C57 C56 120.6(5)
C58 C57 H57A 119.7
C56 C57 H57A 119.7
C59 C58 C57 117.5(5)
C59 C58 C61 121.3(5)
C57 C58 C61 121.1(5)
C60 C59 C58 122.0(5)
C60 C59 H59A 119.0
C58 C59 H59A 119.0
C55 C60 C59 120.6(5)
C55 C60 H60A 119.7
C59 C60 H60A 119.7
C58 C61 H61A 109.5
C58 C61 H61B 109.5
H61A C61 H61B 109.5
C58 C61 H61C 109.5
H61A C61 H61C 109.5
H61B C61 H61C 109.5
C62 B1 C74 112.8(3)
C62 B1 C80 114.6(3)
C74 B1 C80 101.2(3)
C62 B1 C68 101.7(3)
C74 B1 C68 113.2(3)
C80 B1 C68 113.9(3)
C63 C62 C67 113.3(4)
C63 C62 B1 119.2(3)
C67 C62 B1 127.3(4)
F1 C63 C64 115.7(4)
F1 C63 C62 119.2(4)
C64 C63 C62 125.1(4)
F2 C64 C65 120.7(4)
F2 C64 C63 121.4(4)
C65 C64 C63 117.9(5)
C66 C65 F3 121.1(4)
C66 C65 C64 120.3(4)
F3 C65 C64 118.5(5)
C65 C66 F4 120.3(5)
C65 C66 C67 120.4(4)
F4 C66 C67 119.2(5)
F5 C67 C62 120.9(4)
F5 C67 C66 116.1(4)
C62 C67 C66 123.0(5)
C69 C68 C73 112.9(4)
C69 C68 B1 127.6(3)
C73 C68 B1 118.9(3)
F6 C69 C70 114.8(4)
F6 C69 C68 121.1(4)
C70 C69 C68 124.0(4)
F7 C70 C71 120.0(4)
F7 C70 C69 119.7(4)
C71 C70 C69 120.3(4)
F8 C71 C70 119.9(5)
F8 C71 C72 121.5(5)
C70 C71 C72 118.6(4)
F9 C72 C71 119.9(4)
F9 C72 C73 120.3(5)
C71 C72 C73 119.8(4)
F10 C73 C72 116.9(4)
F10 C73 C68 118.8(4)
C72 C73 C68 124.3(4)
C79 C74 C75 113.6(3)
C79 C74 B1 126.8(3)
C75 C74 B1 119.4(3)
F11 C75 C76 116.0(3)
F11 C75 C74 119.6(3)
C76 C75 C74 124.3(4)
F12 C76 C77 121.0(4)
F12 C76 C75 119.9(4)
C77 C76 C75 119.1(4)
F13 C77 C78 121.1(4)
F13 C77 C76 119.5(4)
C78 C77 C76 119.4(4)
C77 C78 F14 120.2(4)
C77 C78 C79 120.6(4)
F14 C78 C79 119.2(4)
F15 C79 C74 121.7(3)
F15 C79 C78 115.3(3)
C74 C79 C78 123.0(4)
C81 C80 C85 113.0(4)
C81 C80 B1 119.8(3)
C85 C80 B1 126.8(3)
F16 C81 C80 119.5(4)
F16 C81 C82 115.4(4)
C80 C81 C82 125.0(4)
F17 C82 C83 119.8(4)
F17 C82 C81 120.9(4)
C83 C82 C81 119.3(4)
F18 C83 C84 121.0(4)
F18 C83 C82 120.6(4)
C84 C83 C82 118.4(4)
F19 C84 C83 118.7(4)
F19 C84 C85 121.1(4)
C83 C84 C85 120.2(4)
F20 C85 C84 114.6(4)
F20 C85 C80 121.4(4)
C84 C85 C80 124.0(4)

loop_
_geom_bond_atom_site_label_1
_geom_bond_atom_site_label_2
_geom_bond_distance
Th1 N1 2.317(3)
Th1 N2 2.321(3)
Th1 O1 2.454(2)
Th1 C48 2.482(4)
Th1 C49 2.727(4)
Th1 C55 3.064(5)
Th1 C56 3.086(5)
O1 C11 1.406(4)
O1 C12 1.414(4)
N1 C4 1.417(5)
N1 C24 1.456(5)
C1 C2 1.387(5)
C1 C10 1.397(5)
C1 H1A 0.9500
C2 C3 1.388(5)
C2 C16 1.551(5)
N2 C5 1.410(5)
N2 C36 1.462(4)
C3 C4 1.389(4)
C3 H3A 0.9500
C4 C11 1.390(5)
C5 C6 1.389(5)
C5 C12 1.398(5)
C6 C7 1.408(5)
C6 H6A 0.9500
C7 C8 1.388(5)
C7 C20 1.538(5)
C8 C13 1.401(5)
C8 H8A 0.9500
C9 C10 1.531(5)
C9 C13 1.535(5)
C9 C15 1.541(5)
C9 C14 1.553(4)
C10 C11 1.383(5)
C12 C13 1.361(5)
C14 H14A 0.9800
C14 H14B 0.9800
C14 H14C 0.9800
C15 H15A 0.9800
C15 H15B 0.9800
C15 H15C 0.9800
C16 C17 1.538(6)
C16 C18 1.543(6)
C16 C19 1.544(5)
C17 H17A 0.9800
C17 H17B 0.9800
C17 H17C 0.9800
C18 H18A 0.9800
C18 H18B 0.9800
C18 H18C 0.9800
C19 H19A 0.9800
C19 H19B 0.9800
C19 H19C 0.9800
C20 C23 1.528(6)
C20 C21 1.531(6)
C20 C22 1.534(6)
C21 H21A 0.9800
C21 H21B 0.9800
C21 H21C 0.9800
C22 H22A 0.9800
C22 H22B 0.9800
C22 H22C 0.9800
C23 H23A 0.9800
C23 H23B 0.9800
C23 H23C 0.9800
C24 C25 1.408(5)
C24 C29 1.411(5)
C25 C26 1.395(6)
C25 C30 1.519(5)
C26 C27 1.380(6)
C26 H26A 0.9500
C27 C28 1.369(6)
C27 H27A 0.9500
C28 C29 1.382(6)
C28 H28A 0.9500
C29 C33 1.534(5)
C30 C32 1.521(6)
C30 C31 1.541(5)
C30 H30A 1.0000
C31 H31A 0.9800
C31 H31B 0.9800
C31 H31C 0.9800
C32 H32A 0.9800
C32 H32B 0.9800
C32 H32C 0.9800
C33 C35 1.535(6)
C33 C34 1.546(6)
C33 H33A 1.0000
C34 H34A 0.9800
C34 H34B 0.9800
C34 H34C 0.9800
C35 H35A 0.9800
C35 H35B 0.9800
C35 H35C 0.9800
C36 C41 1.404(5)
C36 C37 1.414(5)
C37 C38 1.389(6)
C37 C42 1.537(6)
C38 C39 1.375(7)
C38 H38A 0.9500
C39 C40 1.352(7)
C39 H39A 0.9500
C40 C41 1.393(6)
C40 H40A 0.9500
C41 C45 1.535(6)
C42 C43 1.527(6)
C42 C44 1.549(6)
C42 H42A 1.0000
C43 H43A 0.9800
C43 H43B 0.9800
C43 H43C 0.9800
C44 H44A 0.9800
C44 H44B 0.9800
C44 H44C 0.9800
C45 C46 1.509(7)
C45 C47 1.513(7)
C45 H45A 1.0000
C46 H46A 0.9800
C46 H46B 0.9800
C46 H46C 0.9800
C47 H47A 0.9800
C47 H47B 0.9800
C47 H47C 0.9800
C48 C49 1.459(5)
C48 H48A 0.9900
C48 H48B 0.9900
C49 C54 1.394(5)
C49 C50 1.397(5)
C50 C51 1.402(6)
C50 H50A 0.9500
C51 C52 1.383(7)
C51 H51A 0.9500
C52 C53 1.375(7)
C52 H52A 0.9500
C53 C54 1.388(6)
C53 H53A 0.9500
C54 H54A 0.9500
C55 C60 1.344(8)
C55 C56 1.383(9)
C55 H55A 1.0000
C56 C57 1.408(8)
C56 H56A 1.0000
C57 C58 1.389(7)
C57 H57A 0.9500
C58 C59 1.375(6)
C58 C61 1.506(6)
C59 C60 1.371(7)
C59 H59A 0.9500
C60 H60A 0.9500
C61 H61A 0.9800
C61 H61B 0.9800
C61 H61C 0.9800
F1 C63 1.352(4)
B1 C62 1.650(6)
B1 C74 1.653(5)
B1 C80 1.654(6)
B1 C68 1.654(6)
F2 C64 1.339(5)
F3 C65 1.357(5)
F4 C66 1.358(5)
F5 C67 1.345(5)
F6 C69 1.356(4)
F7 C70 1.352(5)
F8 C71 1.341(5)
F9 C72 1.340(5)
F10 C73 1.348(5)
F11 C75 1.355(4)
F12 C76 1.357(5)
F13 C77 1.347(5)
F14 C78 1.359(5)
F15 C79 1.350(4)
F16 C81 1.350(4)
F17 C82 1.348(5)
F18 C83 1.340(5)
F19 C84 1.352(5)
F20 C85 1.356(4)
C62 C63 1.391(6)
C62 C67 1.392(5)
C63 C64 1.385(6)
C64 C65 1.375(6)
C65 C66 1.342(7)
C66 C67 1.393(7)
C68 C69 1.394(5)
C68 C73 1.395(5)
C69 C70 1.379(6)
C70 C71 1.369(6)
C71 C72 1.372(7)
C72 C73 1.383(6)
C74 C79 1.387(5)
C74 C75 1.393(5)
C75 C76 1.375(5)
C76 C77 1.372(6)
C77 C78 1.349(6)
C78 C79 1.388(5)
C80 C81 1.380(5)
C80 C85 1.388(5)
C81 C82 1.380(6)
C82 C83 1.377(6)
C83 C84 1.368(6)
C84 C85 1.382(6)

loop_
_geom_torsion_atom_site_label_1
_geom_torsion_atom_site_label_2
_geom_torsion_atom_site_label_3
_geom_torsion_atom_site_label_4
_geom_torsion
N1 Th1 O1 C11 17.1(2)
N2 Th1 O1 C11 172.2(2)
C48 Th1 O1 C11 95.0(2)
C49 Th1 O1 C11 97.3(3)
C55 Th1 O1 C11 -63.4(3)
C56 Th1 O1 C11 -90.2(3)
N1 Th1 O1 C12 -166.5(2)
N2 Th1 O1 C12 -11.3(2)
C48 Th1 O1 C12 -88.6(2)
C49 Th1 O1 C12 -86.3(3)
C55 Th1 O1 C12 113.1(3)
C56 Th1 O1 C12 86.2(3)
N2 Th1 N1 C4 -45.1(3)
O1 Th1 N1 C4 -17.9(2)
C48 Th1 N1 C4 -144.3(2)
C49 Th1 N1 C4 -173.8(2)
C55 Th1 N1 C4 90.4(3)
C56 Th1 N1 C4 85.3(3)
N2 Th1 N1 C24 118.5(2)
O1 Th1 N1 C24 145.7(3)
C48 Th1 N1 C24 19.3(3)
C49 Th1 N1 C24 -10.2(3)
C55 Th1 N1 C24 -106.0(3)
C56 Th1 N1 C24 -111.1(3)
C10 C1 C2 C3 -0.6(5)
C10 C1 C2 C16 -178.4(3)
N1 Th1 N2 C5 39.2(3)
O1 Th1 N2 C5 11.8(2)
C48 Th1 N2 C5 138.3(3)
C49 Th1 N2 C5 168.3(3)
C55 Th1 N2 C5 -79.0(3)
C56 Th1 N2 C5 -94.5(3)
N1 Th1 N2 C36 -134.3(2)
O1 Th1 N2 C36 -161.7(3)
C48 Th1 N2 C36 -35.2(3)
C49 Th1 N2 C36 -5.2(3)
C55 Th1 N2 C36 107.6(3)
C56 Th1 N2 C36 92.0(3)
C1 C2 C3 C4 3.1(5)
C16 C2 C3 C4 -179.0(3)
C2 C3 C4 C11 -1.3(5)
C2 C3 C4 N1 -178.2(3)
C24 N1 C4 C3 30.2(5)
Th1 N1 C4 C3 -164.7(3)
C24 N1 C4 C11 -146.8(3)
Th1 N1 C4 C11 18.3(4)
C36 N2 C5 C6 -16.2(5)
Th1 N2 C5 C6 169.8(3)
C36 N2 C5 C12 162.3(3)
Th1 N2 C5 C12 -11.6(4)
C12 C5 C6 C7 -0.9(5)
N2 C5 C6 C7 177.7(3)
C5 C6 C7 C8 1.0(6)
C5 C6 C7 C20 -176.5(3)
C6 C7 C8 C13 -0.9(6)
C20 C7 C8 C13 176.4(3)
C2 C1 C10 C11 -3.4(5)
C2 C1 C10 C9 173.0(3)
C13 C9 C10 C11 -0.1(4)
C15 C9 C10 C11 -121.9(3)
C14 C9 C10 C11 118.2(4)
C13 C9 C10 C1 -176.3(3)
C15 C9 C10 C1 61.9(4)
C14 C9 C10 C1 -58.1(4)
C1 C10 C11 C4 5.5(5)
C9 C10 C11 C4 -171.0(3)
C1 C10 C11 O1 -179.1(3)
C9 C10 C11 O1 4.4(5)
C3 C4 C11 C10 -3.3(5)
N1 C4 C11 C10 174.0(3)
C3 C4 C11 O1 -179.0(3)
N1 C4 C11 O1 -1.8(4)
C12 O1 C11 C10 -6.6(4)
Th1 O1 C11 C10 169.9(2)
C12 O1 C11 C4 169.2(3)
Th1 O1 C11 C4 -14.2(4)
C6 C5 C12 C13 0.9(5)
N2 C5 C12 C13 -177.8(3)
C6 C5 C12 O1 179.2(3)
N2 C5 C12 O1 0.5(4)
C11 O1 C12 C13 4.7(5)
Th1 O1 C12 C13 -171.8(2)
C11 O1 C12 C5 -173.7(3)
Th1 O1 C12 C5 9.8(4)
C5 C12 C13 C8 -0.8(5)
O1 C12 C13 C8 -179.0(3)
C5 C12 C13 C9 177.7(3)
O1 C12 C13 C9 -0.5(5)
C7 C8 C13 C12 0.9(5)
C7 C8 C13 C9 -177.7(3)
C10 C9 C13 C12 -1.8(4)
C15 C9 C13 C12 120.5(4)
C14 C9 C13 C12 -119.9(4)
C10 C9 C13 C8 176.7(3)
C15 C9 C13 C8 -61.0(4)
C14 C9 C13 C8 58.6(4)
C1 C2 C16 C17 114.0(4)
C3 C2 C16 C17 -63.8(4)
C1 C2 C16 C18 -6.6(5)
C3 C2 C16 C18 175.5(4)
C1 C2 C16 C19 -126.4(4)
C3 C2 C16 C19 55.7(5)
C8 C7 C20 C23 8.2(6)
C6 C7 C20 C23 -174.4(4)
C8 C7 C20 C21 -110.9(5)
C6 C7 C20 C21 66.4(5)
C8 C7 C20 C22 128.2(4)
C6 C7 C20 C22 -54.5(5)
C4 N1 C24 C25 -109.4(3)
Th1 N1 C24 C25 85.8(4)
C4 N1 C24 C29 69.7(4)
Th1 N1 C24 C29 -95.0(3)
C29 C24 C25 C26 0.0(5)
N1 C24 C25 C26 179.2(3)
C29 C24 C25 C30 -178.0(3)
N1 C24 C25 C30 1.2(5)
C24 C25 C26 C27 -0.5(6)
C30 C25 C26 C27 177.5(4)
C25 C26 C27 C28 0.0(6)
C26 C27 C28 C29 1.1(6)
C27 C28 C29 C24 -1.7(6)
C27 C28 C29 C33 178.7(4)
C25 C24 C29 C28 1.1(5)
N1 C24 C29 C28 -178.1(3)
C25 C24 C29 C33 -179.3(3)
N1 C24 C29 C33 1.5(5)
C26 C25 C30 C32 -96.1(4)
C24 C25 C30 C32 81.9(4)
C26 C25 C30 C31 27.2(5)
C24 C25 C30 C31 -154.8(3)
C28 C29 C33 C35 -52.2(5)
C24 C29 C33 C35 128.2(4)
C28 C29 C33 C34 70.1(5)
C24 C29 C33 C34 -109.5(4)
C5 N2 C36 C41 96.8(4)
Th1 N2 C36 C41 -89.1(4)
C5 N2 C36 C37 -82.2(4)
Th1 N2 C36 C37 91.9(4)
C41 C36 C37 C38 0.2(6)
N2 C36 C37 C38 179.2(4)
C41 C36 C37 C42 -178.0(4)
N2 C36 C37 C42 1.0(6)
C36 C37 C38 C39 -0.4(8)
C42 C37 C38 C39 177.9(5)
C37 C38 C39 C40 1.1(9)
C38 C39 C40 C41 -1.5(9)
C39 C40 C41 C36 1.2(8)
C39 C40 C41 C45 -174.4(5)
C37 C36 C41 C40 -0.6(6)
N2 C36 C41 C40 -179.6(4)
C37 C36 C41 C45 174.9(4)
N2 C36 C41 C45 -4.1(6)
C38 C37 C42 C43 35.9(6)
C36 C37 C42 C43 -145.9(4)
C38 C37 C42 C44 -85.5(5)
C36 C37 C42 C44 92.7(5)
C40 C41 C45 C46 70.6(6)
C36 C41 C45 C46 -104.9(5)
C40 C41 C45 C47 -52.9(6)
C36 C41 C45 C47 131.6(5)
N1 Th1 C48 C49 -118.9(2)
N2 Th1 C48 C49 116.3(2)
O1 Th1 C48 C49 178.26(18)
C55 Th1 C48 C49 -27.6(3)
C56 Th1 C48 C49 4.1(3)
Th1 C48 C49 C54 81.2(4)
Th1 C48 C49 C50 -87.1(4)
N1 Th1 C49 C54 -54.1(3)
N2 Th1 C49 C54 168.8(2)
O1 Th1 C49 C54 -125.1(3)
C48 Th1 C49 C54 -121.5(4)
C55 Th1 C49 C54 36.2(3)
C56 Th1 C49 C54 61.9(3)
N1 Th1 C49 C50 -172.4(3)
N2 Th1 C49 C50 50.5(3)
O1 Th1 C49 C50 116.6(3)
C48 Th1 C49 C50 120.3(4)
C55 Th1 C49 C50 -82.1(3)
C56 Th1 C49 C50 -56.3(3)
N1 Th1 C49 C48 67.4(2)
N2 Th1 C49 C48 -69.7(2)
O1 Th1 C49 C48 -3.6(4)
C55 Th1 C49 C48 157.7(3)
C56 Th1 C49 C48 -176.6(3)
C54 C49 C50 C51 3.8(6)
C48 C49 C50 C51 172.6(4)
Th1 C49 C50 C51 105.8(4)
C49 C50 C51 C52 -1.4(8)
C50 C51 C52 C53 -2.5(8)
C51 C52 C53 C54 3.8(8)
C52 C53 C54 C49 -1.2(7)
C50 C49 C54 C53 -2.6(6)
C48 C49 C54 C53 -171.4(4)
Th1 C49 C54 C53 -107.6(4)
N1 Th1 C55 C60 -46.1(4)
N2 Th1 C55 C60 86.8(4)
O1 Th1 C55 C60 17.3(4)
C48 Th1 C55 C60 -140.8(3)
C49 Th1 C55 C60 -155.2(4)
C56 Th1 C55 C60 123.0(6)
N1 Th1 C55 C56 -169.2(4)
N2 Th1 C55 C56 -36.2(5)
O1 Th1 C55 C56 -105.7(4)
C48 Th1 C55 C56 96.1(4)
C49 Th1 C55 C56 81.8(4)
C60 C55 C56 C57 1.2(8)
Th1 C55 C56 C57 76.2(4)
C60 C55 C56 Th1 -75.0(4)
N1 Th1 C56 C55 11.8(4)
N2 Th1 C56 C55 150.9(4)
O1 Th1 C56 C55 83.0(4)
C48 Th1 C56 C55 -102.2(4)
C49 Th1 C56 C55 -100.0(4)
N1 Th1 C56 C57 -109.5(4)
N2 Th1 C56 C57 29.5(4)
O1 Th1 C56 C57 -38.4(4)
C48 Th1 C56 C57 136.5(3)
C49 Th1 C56 C57 138.7(4)
C55 Th1 C56 C57 -121.4(5)
C55 C56 C57 C58 -0.8(7)
Th1 C56 C57 C58 70.3(4)
C56 C57 C58 C59 -0.5(6)
C56 C57 C58 C61 177.1(4)
C57 C58 C59 C60 1.4(6)
C61 C58 C59 C60 -176.2(4)
C56 C55 C60 C59 -0.3(8)
Th1 C55 C60 C59 -72.2(4)
C58 C59 C60 C55 -1.1(7)
C74 B1 C62 C63 55.6(5)
C80 B1 C62 C63 170.7(3)
C68 B1 C62 C63 -65.9(4)
C74 B1 C62 C67 -131.0(4)
C80 B1 C62 C67 -15.9(5)
C68 B1 C62 C67 107.5(4)
C67 C62 C63 F1 -178.8(3)
B1 C62 C63 F1 -4.5(5)
C67 C62 C63 C64 1.2(6)
B1 C62 C63 C64 175.5(4)
F1 C63 C64 F2 1.2(6)
C62 C63 C64 F2 -178.9(4)
F1 C63 C64 C65 180.0(4)
C62 C63 C64 C65 0.0(7)
F2 C64 C65 C66 177.2(4)
C63 C64 C65 C66 -1.7(7)
F2 C64 C65 F3 -0.7(6)
C63 C64 C65 F3 -179.5(4)
F3 C65 C66 F4 -2.6(7)
C64 C65 C66 F4 179.6(4)
F3 C65 C66 C67 179.9(4)
C64 C65 C66 C67 2.1(7)
C63 C62 C67 F5 177.9(3)
B1 C62 C67 F5 4.1(6)
C63 C62 C67 C66 -0.9(6)
B1 C62 C67 C66 -174.6(4)
C65 C66 C67 F5 -179.5(4)
F4 C66 C67 F5 2.9(6)
C65 C66 C67 C62 -0.7(7)
F4 C66 C67 C62 -178.3(4)
C62 B1 C68 C69 104.0(4)
C74 B1 C68 C69 -17.2(6)
C80 B1 C68 C69 -132.1(4)
C62 B1 C68 C73 -66.3(5)
C74 B1 C68 C73 172.5(4)
C80 B1 C68 C73 57.6(5)
C73 C68 C69 F6 177.8(4)
B1 C68 C69 F6 7.0(7)
C73 C68 C69 C70 -3.2(6)
B1 C68 C69 C70 -174.0(4)
F6 C69 C70 F7 0.1(6)
C68 C69 C70 F7 -179.0(4)
F6 C69 C70 C71 -178.1(4)
C68 C69 C70 C71 2.9(7)
F7 C70 C71 F8 0.8(7)
C69 C70 C71 F8 178.9(4)
F7 C70 C71 C72 -179.1(4)
C69 C70 C71 C72 -0.9(7)
F8 C71 C72 F9 -0.6(8)
C70 C71 C72 F9 179.2(5)
F8 C71 C72 C73 179.8(5)
C70 C71 C72 C73 -0.4(8)
F9 C72 C73 F10 0.3(7)
C71 C72 C73 F10 179.9(5)
F9 C72 C73 C68 -179.8(5)
C71 C72 C73 C68 -0.1(8)
C69 C68 C73 F10 -178.2(4)
B1 C68 C73 F10 -6.6(6)
C69 C68 C73 C72 1.8(7)
B1 C68 C73 C72 173.5(5)
C62 B1 C74 C79 17.8(6)
C80 B1 C74 C79 -105.2(4)
C68 B1 C74 C79 132.5(4)
C62 B1 C74 C75 -168.5(4)
C80 B1 C74 C75 68.6(4)
C68 B1 C74 C75 -53.7(5)
C79 C74 C75 F11 177.6(4)
B1 C74 C75 F11 3.0(6)
C79 C74 C75 C76 -3.6(6)
B1 C74 C75 C76 -178.1(4)
F11 C75 C76 F12 0.9(6)
C74 C75 C76 F12 -178.0(4)
F11 C75 C76 C77 -178.8(4)
C74 C75 C76 C77 2.3(7)
F12 C76 C77 F13 0.3(8)
C75 C76 C77 F13 -179.9(5)
F12 C76 C77 C78 -179.0(5)
C75 C76 C77 C78 0.7(8)
F13 C77 C78 F14 -1.3(8)
C76 C77 C78 F14 178.1(4)
F13 C77 C78 C79 178.6(4)
C76 C77 C78 C79 -2.1(8)
C75 C74 C79 F15 -177.6(4)
B1 C74 C79 F15 -3.5(7)
C75 C74 C79 C78 2.1(6)
B1 C74 C79 C78 176.2(4)
C77 C78 C79 F15 -179.7(4)
F14 C78 C79 F15 0.1(6)
C77 C78 C79 C74 0.6(7)
F14 C78 C79 C74 -179.6(4)
C62 B1 C80 C81 -54.1(5)
C74 B1 C80 C81 67.5(4)
C68 B1 C80 C81 -170.7(4)
C62 B1 C80 C85 134.7(4)
C74 B1 C80 C85 -103.7(4)
C68 B1 C80 C85 18.1(5)
C85 C80 C81 F16 177.4(3)
B1 C80 C81 F16 5.0(6)
C85 C80 C81 C82 -0.4(6)
B1 C80 C81 C82 -172.7(4)
F16 C81 C82 F17 2.5(6)
C80 C81 C82 F17 -179.6(4)
F16 C81 C82 C83 -177.4(4)
C80 C81 C82 C83 0.5(7)
F17 C82 C83 F18 -1.7(7)
C81 C82 C83 F18 178.3(4)
F17 C82 C83 C84 179.9(4)
C81 C82 C83 C84 -0.2(7)
F18 C83 C84 F19 -0.2(7)
C82 C83 C84 F19 178.3(4)
F18 C83 C84 C85 -178.5(4)
C82 C83 C84 C85 0.0(7)
F19 C84 C85 F20 0.9(6)
C83 C84 C85 F20 179.2(4)
F19 C84 C85 C80 -178.2(4)
C83 C84 C85 C80 0.1(7)
C81 C80 C85 F20 -178.9(4)
B1 C80 C85 F20 -7.2(6)
C81 C80 C85 C84 0.1(6)
B1 C80 C85 C84 171.8(4)

loop_
_platon_squeeze_void_nr
_platon_squeeze_void_average_x
_platon_squeeze_void_average_y
_platon_squeeze_void_average_z
_platon_squeeze_void_volume
_platon_squeeze_void_count_electrons
1 0.000 0.500 -0.015 753.0 208.6
2 0.500 0.000 0.042 753.0 208.7
3 0.193 0.097 0.060 8.8 -0.1
4 0.693 0.597 0.060 8.8 -0.1
5 0.265 0.186 0.198 10.8 0.6
6 0.765 0.686 0.198 10.8 0.6
7 0.000 0.047 0.250 18.2 -3.7
8 0.500 0.547 0.250 18.2 -3.7
9 0.124 0.140 0.252 12.8 -1.5
10 0.376 0.640 0.248 12.8 -1.8
11 0.624 0.640 0.252 12.8 -1.5
12 0.876 0.140 0.248 12.8 -1.8
13 0.235 0.686 0.302 10.7 0.4
14 0.735 0.186 0.302 10.7 0.4
15 0.307 0.597 0.439 8.8 0.6
16 0.807 0.097 0.439 8.8 0.6
17 0.193 0.903 0.560 8.8 0.6
18 0.693 0.403 0.560 8.8 0.6
19 0.265 0.814 0.698 10.8 0.7
20 0.765 0.314 0.698 10.8 0.7
21 0.000 0.953 0.750 17.5 -3.0
22 0.500 0.453 0.750 17.5 -3.0
23 0.124 0.860 0.752 12.8 -1.8
24 0.376 0.360 0.748 12.8 -1.0
25 0.624 0.360 0.752 12.8 -1.8
26 0.876 0.860 0.748 12.8 -1.0
27 0.235 0.314 0.802 10.7 0.3
28 0.735 0.814 0.802 10.7 0.3
29 0.307 0.403 0.939 8.8 -0.1
30 0.807 0.903 0.939 8.8 -0.1
